data_2019127
loop_
_publ_author_name
'Smith, Graham'
'Lynch, Daniel E.'

_publ_section_title
;
 Molecular cocrystals of 5-(4-bromophenyl)-1,3,4-thiadiazol-2-amine:
 hydrogen bonding in the structures of the 1:1 adduct with
 2-(naphthalen-2-yloxy)acetic acid and the salt with 3,5-dinitrobenzoic
 acid
;
_journal_coeditor_code FG3301
_journal_issue 9
_journal_name_full 'Acta Crystallographica Section C'
_journal_page_first 1034
_journal_page_last 1038
_journal_paper_doi 10.1107/S0108270113019665
_journal_volume 69
_journal_year 2013
_chemical_formula_iupac 'C8 H7 Br N3 S + , C7 H3 N2 O6 -'
_chemical_formula_moiety 'C8 H7 Br N3 S +, C7 H3 N2 O6 -'
_chemical_formula_sum 'C15 H10 Br N5 O6 S'
_chemical_formula_weight 468.25
_chemical_name_systematic
;
2-Amino-5-(4-bromophenyl)-1,2,4-thiadiazol-3-ium 3,5-dinitrobenzoate
;
_space_group_IT_number 14
_symmetry_cell_setting monoclinic
_symmetry_space_group_name_Hall '-P 2ybc'
_symmetry_space_group_name_H-M 'P 1 21/c 1'
_atom_sites_solution_hydrogens geom
_atom_sites_solution_primary direct
_atom_sites_solution_secondary difmap
_audit_creation_method SHELXL97
_cell_angle_alpha 90.00
_cell_angle_beta 91.444(7)
_cell_angle_gamma 90.00
_cell_formula_units_Z 4
_cell_length_a 7.5815(6)
_cell_length_b 7.6164(7)
_cell_length_c 29.846(2)
_cell_measurement_reflns_used 1748
_cell_measurement_temperature 200.0(10)
_cell_measurement_theta_max 27.9
_cell_measurement_theta_min 3.4
_cell_volume 1722.9(2)
_computing_cell_refinement 'CrysAlis PRO (Agilent, 2012)'
_computing_data_collection 'CrysAlis PRO (Agilent, 2012)'
_computing_data_reduction 'CrysAlis PRO (Agilent, 2012)'
_computing_molecular_graphics 'PLATON (Spek, 2009)'
_computing_publication_material 'PLATON (Spek, 2009)'
_computing_structure_refinement
;
SHELXL97 (Sheldrick, 2008) within WinGX (Farrugia, 2012)
;
_computing_structure_solution 'SHELXS97 (Sheldrick, 2008)'
_diffrn_ambient_temperature 200.0(10)
_diffrn_detector_area_resol_mean 16.077
_diffrn_measured_fraction_theta_full 0.997
_diffrn_measured_fraction_theta_max 0.997
_diffrn_measurement_device_type 'Oxford Gemini-S CCD area-detector'
_diffrn_measurement_method \w
_diffrn_radiation_monochromator graphite
_diffrn_radiation_source 'Enhance(Mo) X-ray source'
_diffrn_radiation_type MoK\a
_diffrn_radiation_wavelength 0.71073
_diffrn_reflns_av_R_equivalents 0.0364
_diffrn_reflns_av_sigmaI/netI 0.0506
_diffrn_reflns_limit_h_max 9
_diffrn_reflns_limit_h_min -9
_diffrn_reflns_limit_k_max 9
_diffrn_reflns_limit_k_min -5
_diffrn_reflns_limit_l_max 36
_diffrn_reflns_limit_l_min -35
_diffrn_reflns_number 7135
_diffrn_reflns_theta_full 25.99
_diffrn_reflns_theta_max 25.99
_diffrn_reflns_theta_min 3.37
_diffrn_standards_number 0
_exptl_absorpt_coefficient_mu 2.555
_exptl_absorpt_correction_T_max 0.8829
_exptl_absorpt_correction_T_min 0.5348
_exptl_absorpt_correction_type multi-scan
_exptl_absorpt_process_details '(CrysAlis PRO; Agilent, 2012)'
_exptl_crystal_colour 'pale yellow'
_exptl_crystal_density_diffrn 1.805
_exptl_crystal_density_method 'not measured'
_exptl_crystal_description prism
_exptl_crystal_F_000 936
_exptl_crystal_size_max 0.28
_exptl_crystal_size_mid 0.12
_exptl_crystal_size_min 0.05
_refine_diff_density_max 0.365
_refine_diff_density_min -0.690
_refine_ls_extinction_method none
_refine_ls_goodness_of_fit_ref 1.072
_refine_ls_hydrogen_treatment mixed
_refine_ls_matrix_type full
_refine_ls_number_parameters 265
_refine_ls_number_reflns 3381
_refine_ls_number_restraints 0
_refine_ls_restrained_S_all 1.072
_refine_ls_R_factor_all 0.0662
_refine_ls_R_factor_gt 0.0463
_refine_ls_shift/su_max 0.001
_refine_ls_shift/su_mean 0.000
_refine_ls_structure_factor_coef Fsqd
_refine_ls_weighting_details 'calc w = 1/[\s^2^(Fo^2^)+(0.0326P)^2^+0.6885P] where P=(Fo^2^+2Fc^2^)/3'
_refine_ls_weighting_scheme calc
_refine_ls_wR_factor_gt 0.0888
_refine_ls_wR_factor_ref 0.0969
_reflns_number_gt 2601
_reflns_number_total 3381
_reflns_threshold_expression I>2\s(I)
_cod_data_source_file fg3301.cif
_cod_data_source_block II
_cod_original_sg_symbol_H-M 'P 21/c'
_cod_database_code 2019127
_cod_database_fobs_code 2019127

loop_
_symmetry_equiv_pos_as_xyz
'x, y, z'
'-x, y+1/2, -z+1/2'
'-x, -y, -z'
'x, -y-1/2, z-1/2'

loop_
_atom_site_aniso_label
_atom_site_aniso_U_11
_atom_site_aniso_U_22
_atom_site_aniso_U_33
_atom_site_aniso_U_12
_atom_site_aniso_U_13
_atom_site_aniso_U_23
O21A 0.0348(13) 0.0569(15) 0.0295(14) -0.0106(12) 0.0001(11) 0.0092(11)
O22A 0.0360(14) 0.0536(15) 0.0284(14) -0.0137(12) -0.0028(11) 0.0034(11)
O31A 0.0470(17) 0.0678(19) 0.0544(18) -0.0223(14) -0.0136(14) 0.0138(15)
O32A 0.0526(19) 0.152(3) 0.0318(17) -0.024(2) -0.0123(14) 0.0145(19)
O51A 0.0521(17) 0.090(2) 0.0419(18) -0.0126(15) 0.0095(14) 0.0248(15)
O52A 0.0453(17) 0.097(2) 0.0442(18) -0.0301(15) 0.0017(14) -0.0007(15)
N3A 0.0429(19) 0.0496(19) 0.0309(18) -0.0032(15) -0.0044(15) 0.0003(14)
N5A 0.0366(18) 0.0527(19) 0.045(2) -0.0076(15) 0.0094(15) 0.0052(16)
C1A 0.0330(18) 0.0295(18) 0.0272(18) -0.0018(15) 0.0026(15) 0.0008(14)
C2A 0.0318(18) 0.0316(19) 0.0322(19) -0.0029(14) 0.0034(16) 0.0005(14)
C3A 0.0323(18) 0.0359(19) 0.0295(19) 0.0013(15) -0.0041(15) -0.0019(15)
C4A 0.0375(19) 0.037(2) 0.0285(19) 0.0033(16) 0.0049(15) 0.0025(15)
C5A 0.0296(17) 0.0346(18) 0.0321(19) -0.0017(15) 0.0026(15) 0.0023(15)
C6A 0.0344(18) 0.0346(19) 0.0281(18) -0.0010(15) 0.0003(15) -0.0004(15)
C11A 0.0334(19) 0.0316(19) 0.0312(19) -0.0029(15) 0.0056(16) -0.0013(15)
Br1B 0.0394(2) 0.0639(3) 0.0475(3) -0.0126(2) 0.0129(2) 0.0095(2)
S1B 0.0286(4) 0.0535(5) 0.0276(5) -0.0079(4) -0.0031(4) 0.0071(4)
N3B 0.0296(15) 0.0425(18) 0.0260(15) -0.0070(13) 0.0003(12) 0.0080(13)
N4B 0.0263(14) 0.0393(15) 0.0286(16) -0.0044(12) 0.0017(12) 0.0063(12)
N21B 0.040(2) 0.084(3) 0.035(2) -0.0301(18) -0.0021(16) 0.0129(19)
C2B 0.0330(19) 0.044(2) 0.0303(19) -0.0067(16) -0.0008(15) 0.0031(15)
C5B 0.0236(16) 0.0313(18) 0.0281(18) -0.0015(14) 0.0009(14) 0.0036(14)
C51B 0.0250(16) 0.0276(17) 0.0248(17) 0.0016(13) 0.0018(14) 0.0022(13)
C52B 0.0308(18) 0.054(2) 0.0265(18) -0.0029(16) -0.0004(15) 0.0056(16)
C53B 0.0282(18) 0.057(2) 0.030(2) -0.0067(16) -0.0004(15) 0.0052(16)
C54B 0.0294(17) 0.0326(19) 0.034(2) -0.0003(15) 0.0096(15) 0.0041(15)
C55B 0.0376(19) 0.041(2) 0.0238(18) 0.0001(16) 0.0049(15) 0.0053(15)
C56B 0.0323(19) 0.0379(19) 0.0292(19) 0.0003(15) -0.0035(15) 0.0039(15)

loop_
_atom_site_type_symbol
_atom_site_label
_atom_site_fract_x
_atom_site_fract_y
_atom_site_fract_z
_atom_site_U_iso_or_equiv
_atom_site_thermal_displace_type
_atom_site_calc_flag
_atom_site_refinement_flags
_atom_site_occupancy
O O21A 0.5835(3) 0.4153(3) 0.42266(8) 0.0404(8) Uani d . 1.000
O O22A 0.8555(3) 0.5095(3) 0.43875(8) 0.0394(8) Uani d . 1.000
O O31A 0.3469(4) 0.4800(4) 0.27142(10) 0.0567(10) Uani d . 1.000
O O32A 0.4984(4) 0.5996(5) 0.22060(10) 0.0790(13) Uani d . 1.000
O O51A 1.0917(4) 0.7889(4) 0.25291(10) 0.0612(11) Uani d . 1.000
O O52A 1.1928(4) 0.7825(4) 0.32083(10) 0.0622(11) Uani d . 1.000
N N3A 0.4804(4) 0.5487(4) 0.25863(10) 0.0412(11) Uani d . 1.000
N N5A 1.0781(4) 0.7549(4) 0.29270(11) 0.0446(11) Uani d . 1.000
C C1A 0.7448(4) 0.5450(4) 0.36485(11) 0.0299(10) Uani d . 1.000
C C2A 0.6071(4) 0.5221(4) 0.33442(11) 0.0318(11) Uani d . 1.000
C C3A 0.6267(4) 0.5750(4) 0.29078(11) 0.0327(11) Uani d . 1.000
C C4A 0.7799(4) 0.6494(4) 0.27589(12) 0.0343(11) Uani d . 1.000
C C5A 0.9129(4) 0.6726(4) 0.30725(11) 0.0321(10) Uani d . 1.000
C C6A 0.8997(4) 0.6222(4) 0.35105(11) 0.0324(11) Uani d . 1.000
C C11A 0.7278(4) 0.4850(4) 0.41273(11) 0.0320(11) Uani d . 1.000
Br Br1B -0.17691(5) -0.24730(5) 0.646380(10) 0.0501(2) Uani d . 1.000
S S1B 0.62338(11) 0.18741(12) 0.58022(3) 0.0366(3) Uani d . 1.000
N N3B 0.5522(4) 0.2764(4) 0.50067(10) 0.0327(9) Uani d . 1.000
N N4B 0.4070(3) 0.1864(4) 0.51313(9) 0.0314(9) Uani d . 1.000
N N21B 0.8267(5) 0.3754(5) 0.52422(13) 0.0531(14) Uani d . 1.000
C C2B 0.6792(5) 0.2922(4) 0.53166(12) 0.0358(11) Uani d . 1.000
C C5B 0.4237(4) 0.1323(4) 0.55396(11) 0.0277(10) Uani d . 1.000
C C51B 0.2849(4) 0.0360(4) 0.57688(10) 0.0258(10) Uani d . 1.000
C C52B 0.1319(4) -0.0074(5) 0.55314(12) 0.0371(11) Uani d . 1.000
C C53B -0.0046(4) -0.0928(5) 0.57363(12) 0.0384(11) Uani d . 1.000
C C54B 0.0127(4) -0.1340(4) 0.61832(11) 0.0319(11) Uani d . 1.000
C C55B 0.1645(4) -0.0949(4) 0.64249(11) 0.0341(11) Uani d . 1.000
C C56B 0.2997(4) -0.0109(4) 0.62159(11) 0.0332(11) Uani d . 1.000
H H2A 0.49970 0.47030 0.34350 0.0380 Uiso c R 1.000
H H4A 0.79270 0.68300 0.24550 0.0410 Uiso c R 1.000
H H6A 0.99540 0.64000 0.37170 0.0390 Uiso c R 1.000
H H3B 0.553(5) 0.326(5) 0.4731(14) 0.057(12) Uiso d . 1.000
H H21B 0.845(6) 0.421(6) 0.4980(17) 0.085(17) Uiso d . 1.000
H H22B 0.900(6) 0.395(6) 0.5443(16) 0.080(17) Uiso d . 1.000
H H52B 0.12080 0.02220 0.52230 0.0450 Uiso c R 1.000
H H53B -0.10900 -0.12280 0.55710 0.0460 Uiso c R 1.000
H H55B 0.17550 -0.12570 0.67330 0.0410 Uiso c R 1.000
H H56B 0.40520 0.01540 0.63810 0.0400 Uiso c R 1.000

loop_
_atom_type_symbol
_atom_type_description
_atom_type_scat_dispersion_real
_atom_type_scat_dispersion_imag
_atom_type_scat_source
C C 0.0033 0.0016 'International Tables Vol C Tables 4.2.6.8 and 6.1.1.4'
H H 0.0000 0.0000 'International Tables Vol C Tables 4.2.6.8 and 6.1.1.4'
Br Br -0.2901 2.4595 'International Tables Vol C Tables 4.2.6.8 and 6.1.1.4'
N N 0.0061 0.0033 'International Tables Vol C Tables 4.2.6.8 and 6.1.1.4'
O O 0.0106 0.0060 'International Tables Vol C Tables 4.2.6.8 and 6.1.1.4'
S S 0.1246 0.1234 'International Tables Vol C Tables 4.2.6.8 and 6.1.1.4'

loop_
_geom_angle_atom_site_label_1
_geom_angle_atom_site_label_2
_geom_angle_atom_site_label_3
_geom_angle
_geom_angle_publ_flag
C2B S1B C5B 87.83(17) no
O31A N3A O32A 123.3(3) no
O31A N3A C3A 118.6(3) no
O32A N3A C3A 118.0(3) no
O51A N5A O52A 124.0(3) no
O51A N5A C5A 118.0(3) no
O52A N5A C5A 118.0(3) no
N4B N3B C2B 115.8(3) no
N3B N4B C5B 111.1(3) no
N4B N3B H3B 119(2) no
C2B N3B H3B 125(2) no
C2B N21B H21B 120(3) no
C2B N21B H22B 122(3) no
H21B N21B H22B 118(4) no
C2A C1A C11A 120.3(3) no
C6A C1A C11A 120.2(3) no
C2A C1A C6A 119.5(3) no
C1A C2A C3A 119.3(3) no
N3A C3A C2A 118.9(3) no
N3A C3A C4A 118.5(3) no
C2A C3A C4A 122.6(3) no
C3A C4A C5A 116.4(3) no
N5A C5A C4A 118.0(3) no
N5A C5A C6A 118.9(3) no
C4A C5A C6A 123.1(3) no
C1A C6A C5A 119.1(3) no
O22A C11A C1A 117.6(3) no
O21A C11A C1A 116.5(3) no
O21A C11A O22A 125.9(3) no
C3A C2A H2A 120.00 no
C1A C2A H2A 120.00 no
C3A C4A H4A 122.00 no
C5A C4A H4A 122.00 no
C5A C6A H6A 120.00 no
C1A C6A H6A 120.00 no
S1B C2B N3B 110.9(3) no
S1B C2B N21B 126.7(3) no
N3B C2B N21B 122.3(3) no
S1B C5B N4B 114.4(2) no
N4B C5B C51B 123.1(3) no
S1B C5B C51B 122.5(2) no
C5B C51B C56B 122.5(3) no
C52B C51B C56B 118.6(3) no
C5B C51B C52B 118.9(3) no
C51B C52B C53B 121.0(3) no
C52B C53B C54B 119.0(3) no
Br1B C54B C53B 118.7(2) no
C53B C54B C55B 121.2(3) no
Br1B C54B C55B 120.1(2) no
C54B C55B C56B 119.2(3) no
C51B C56B C55B 121.1(3) no
C51B C52B H52B 119.00 no
C53B C52B H52B 120.00 no
C52B C53B H53B 121.00 no
C54B C53B H53B 120.00 no
C54B C55B H55B 120.00 no
C56B C55B H55B 120.00 no
C51B C56B H56B 120.00 no
C55B C56B H56B 119.00 no

loop_
_geom_bond_atom_site_label_1
_geom_bond_atom_site_label_2
_geom_bond_distance
_geom_bond_publ_flag
Br1B C54B 1.890(3) no
S1B C2B 1.717(4) no
S1B C5B 1.739(3) no
O21A C11A 1.258(4) no
O22A C11A 1.240(4) no
O31A N3A 1.210(4) no
O32A N3A 1.210(4) no
O51A N5A 1.222(4) no
O52A N5A 1.212(4) no
N3A C3A 1.462(4) no
N5A C5A 1.476(4) no
N3B C2B 1.324(5) no
N3B N4B 1.357(4) no
N4B C5B 1.290(4) no
N21B C2B 1.309(5) no
N3B H3B 0.91(4) no
N21B H21B 0.87(5) no
N21B H22B 0.82(5) no
C1A C6A 1.385(4) no
C1A C2A 1.377(4) no
C1A C11A 1.509(5) no
C2A C3A 1.375(5) no
C3A C4A 1.376(4) no
C4A C5A 1.370(5) no
C5A C6A 1.369(5) no
C2A H2A 0.9500 no
C4A H4A 0.9500 no
C6A H6A 0.9500 no
C5B C51B 1.466(4) no
C51B C56B 1.383(4) no
C51B C52B 1.384(4) no
C52B C53B 1.378(5) no
C53B C54B 1.373(5) no
C54B C55B 1.375(4) no
C55B C56B 1.372(4) no
C52B H52B 0.9500 no
C53B H53B 0.9500 no
C55B H55B 0.9500 no
C56B H56B 0.9500 no

loop_
_geom_hbond_atom_site_label_D
_geom_hbond_atom_site_label_H
_geom_hbond_atom_site_label_A
_geom_hbond_site_symmetry_A
_geom_hbond_distance_DH
_geom_hbond_distance_HA
_geom_hbond_distance_DA
_geom_hbond_angle_DHA
_geom_hbond_publ_flag
N3B H3B O21A . 0.91(4) 1.67(4) 2.574(4) 172(4) yes
N21B H21B O22A . 0.87(5) 1.90(5) 2.762(5) 173(5) yes
N21B H22B O22A 3_766 0.82(5) 2.04(5) 2.768(4) 147(4) yes
C4A H4A O31A 2_655 0.95 2.54 3.031(4) 112 no
C52B H52B N4B . 0.95 2.53 2.843(4) 100 no
C56B H56B S1B . 0.95 2.75 3.159(3) 107 no

loop_
_geom_torsion_atom_site_label_1
_geom_torsion_atom_site_label_2
_geom_torsion_atom_site_label_3
_geom_torsion_atom_site_label_4
_geom_torsion
_geom_torsion_publ_flag
C5B S1B C2B N21B -179.9(4) no
C2B S1B C5B N4B 1.0(3) no
C5B S1B C2B N3B -1.1(3) no
C2B S1B C5B C51B -177.7(3) no
O31A N3A C3A C2A -0.5(5) no
O31A N3A C3A C4A 178.5(3) no
O32A N3A C3A C2A 178.4(3) no
O32A N3A C3A C4A -2.7(5) no
O51A N5A C5A C4A -4.1(5) no
O52A N5A C5A C4A 176.8(3) no
O52A N5A C5A C6A -3.6(5) no
O51A N5A C5A C6A 175.5(3) no
N4B N3B C2B N21B 179.9(3) no
C2B N3B N4B C5B -0.3(4) no
N4B N3B C2B S1B 1.0(4) no
N3B N4B C5B S1B -0.6(4) no
N3B N4B C5B C51B 178.0(3) no
C6A C1A C2A C3A 0.6(5) no
C2A C1A C6A C5A -0.6(5) no
C11A C1A C6A C5A 178.8(3) no
C2A C1A C11A O21A -0.2(4) no
C2A C1A C11A O22A -179.7(3) no
C6A C1A C11A O21A -179.6(3) no
C6A C1A C11A O22A 0.9(4) no
C11A C1A C2A C3A -178.9(3) no
C1A C2A C3A C4A 0.5(5) no
C1A C2A C3A N3A 179.5(3) no
C2A C3A C4A C5A -1.5(5) no
N3A C3A C4A C5A 179.6(3) no
C3A C4A C5A N5A -178.9(3) no
C3A C4A C5A C6A 1.5(5) no
C4A C5A C6A C1A -0.5(5) no
N5A C5A C6A C1A 180.0(3) no
S1B C5B C51B C52B -178.1(3) no
S1B C5B C51B C56B 3.0(4) no
N4B C5B C51B C52B 3.5(5) no
N4B C5B C51B C56B -175.5(3) no
C5B C51B C52B C53B -177.9(3) no
C56B C51B C52B C53B 1.1(5) no
C5B C51B C56B C55B 177.4(3) no
C52B C51B C56B C55B -1.6(5) no
C51B C52B C53B C54B 0.3(5) no
C52B C53B C54B Br1B 178.9(3) no
C52B C53B C54B C55B -1.4(5) no
Br1B C54B C55B C56B -179.3(2) no
C53B C54B C55B C56B 1.0(5) no
C54B C55B C56B C51B 0.5(5) no
